data_7112175
loop_
_publ_author_name
'Andrey V. Protchenko'
'Deepak Dange'
'Andrew D. Schwarz'
'Christina Y. Tang'
'Nicholas Phillips'
'Philip Mountford'
'Cameron Jones'
'Simon Aldridge'

_publ_section_title
;
 Heavy metal boryl chemistry: complexes of cadmium, mercury and lead
;
_journal_name_full Chem.Commun.
_journal_page_first 3841
_journal_paper_doi 10.1039/C4CC00697F
_journal_volume 50
_journal_year 2014
_chemical_formula_moiety 'C52 H72 B2 N4 Sn2.50'
_chemical_formula_sum 'C52 H72 B2 N4 Sn2.5'
_chemical_formula_weight 1071.52
_chemical_name_systematic
;
Sn8(B(L)4
;
_space_group_IT_number 15
_symmetry_cell_setting monoclinic
_symmetry_space_group_name_Hall '-C 2yc'
_symmetry_space_group_name_H-M 'C 1 2/c 1'
_atom_sites_solution_hydrogens difmap
_atom_sites_solution_primary other
_atom_sites_solution_secondary difmap
_audit_creation_date 11-11-18
_audit_creation_method CRYSTALS_ver_14.23
_cell_angle_alpha 90
_cell_angle_beta 98.7092(10)
_cell_angle_gamma 90
_cell_formula_units_Z 8
_cell_length_a 23.2791(3)
_cell_length_b 15.3252(2)
_cell_length_c 30.6289(4)
_cell_measurement_reflns_used 21868
_cell_measurement_temperature 150
_cell_measurement_theta_max 1
_cell_measurement_theta_min 1
_cell_volume 10801.1(2)
_computing_cell_refinement 'CrysAlis, (Oxford Diffraction, 2002)'
_computing_data_collection 'SuperNova, (Oxford Diffraction, 2010)'
_computing_data_reduction 'CrysAlis, (Oxford Diffraction, 2002)'
_computing_molecular_graphics 'CAMERON (Watkin et al., 1996)'
_computing_publication_material 'CRYSTALS (Betteridge et al., 2003)'
_computing_structure_refinement 'CRYSTALS (Betteridge et al., 2003)'
_computing_structure_solution 'Superflip (Palatinus & Chapuis, 2007)'
_diffrn_ambient_temperature 150
_diffrn_measured_fraction_theta_full 0.999
_diffrn_measured_fraction_theta_max 0.994
_diffrn_measurement_device Area
_diffrn_measurement_device_type 'Oxford Diffraction SuperNova'
_diffrn_measurement_method \w
_diffrn_radiation_monochromator graphite
_diffrn_radiation_type 'Cu K\a'
_diffrn_radiation_wavelength 1.54180
_diffrn_reflns_av_R_equivalents 0.046
_diffrn_reflns_limit_h_max 29
_diffrn_reflns_limit_h_min -29
_diffrn_reflns_limit_k_max 19
_diffrn_reflns_limit_k_min 0
_diffrn_reflns_limit_l_max 38
_diffrn_reflns_limit_l_min 0
_diffrn_reflns_number 17493
_diffrn_reflns_theta_full 75.414
_diffrn_reflns_theta_max 76.953
_diffrn_reflns_theta_min 3.465
_diffrn_standards_number 0
_exptl_absorpt_coefficient_mu 9.406
_exptl_absorpt_correction_T_max 0.62
_exptl_absorpt_correction_T_min 0.62
_exptl_absorpt_correction_type multi-scan
_exptl_absorpt_process_details 'CrysAlis, (Oxford Diffraction, 2002)'
_exptl_crystal_colour red
_exptl_crystal_density_diffrn 1.318
_exptl_crystal_density_method 'not measured'
_exptl_crystal_description block
_exptl_crystal_F_000 4376
_exptl_crystal_size_max 0.050
_exptl_crystal_size_mid 0.050
_exptl_crystal_size_min 0.050
_platon_squeeze_details
;
 
The discrete Fourier transform of the void region were treated as 
contributions to the A and B parts of the calculated structure factors.




PLATON
PLATON, A Multipurpose Crystallographic Tool, A. L. Spek. Utrecht, 
the Netherlands, 1998.; A. Spek, J. Appl. Cryst. (2003), 36, 7-13.

SQUEEZE
A. Spek, J. Appl. Cryst. (2003), 36, 7-13; 
P. van der Sluis & A. L. Spek, Acta Cryst. (1990). A46, 194-201.

MCE
J. Rohlicek & M. Husak, J. Appl. Cryst. (2007), 40, 600-601.

;
_refine_diff_density_max 1.70
_refine_diff_density_min -0.66
_refine_ls_extinction_method None
_refine_ls_goodness_of_fit_ref 1.0412
_refine_ls_hydrogen_treatment constr
_refine_ls_matrix_type full
_refine_ls_number_parameters 1045
_refine_ls_number_reflns 9063
_refine_ls_number_restraints 881
_refine_ls_R_factor_all 0.0435
_refine_ls_R_factor_gt 0.0340
_refine_ls_shift/su_max 0.0037125
_refine_ls_shift/su_mean 0.0001110
_refine_ls_structure_factor_coef F
_refine_ls_weighting_details
;
 Method, part 1, Chebychev polynomial, (Watkin, 1994, Prince, 1982) 
 [weight] = 1.0/[A~0~*T~0~(x)+A~1~*T~1~(x) ... +A~n-1~]*T~n-1~(x)] 
 where A~i~ are the Chebychev coefficients listed below and x= Fcalc/Fmax 
 Method = Robust Weighting (Prince, 1982) 
 W = [weight] * [1-(deltaF/6*sigmaF)^2^]^2^ 
 A~i~ are: 
 13.2 -4.59 11.7 
;
_refine_ls_weighting_scheme calc
_refine_ls_wR_factor_all 0.0492
_refine_ls_wR_factor_gt 0.0412
_refine_ls_wR_factor_ref 0.0401
_reflns_limit_h_max 29
_reflns_limit_h_min -29
_reflns_limit_k_max 19
_reflns_limit_k_min 0
_reflns_limit_l_max 38
_reflns_limit_l_min 0
_reflns_number_gt 9556
_reflns_number_total 11377
_reflns_threshold_expression I>2.0\s(I)
_oxford_diffrn_Wilson_B_factor 2.37
_oxford_diffrn_Wilson_scale 2.09
_oxford_refine_ls_r_factor_ref 0.0318
_oxford_refine_ls_scale 0.8762(10)
_oxford_reflns_number_all 11334
_oxford_reflns_threshold_expression_ref I>3.0\s(I)
_oxford_structure_analysis_title 'ADS_211_A in C2/c'
_cod_data_source_file c4cc00697f2.cif
_cod_data_source_block ADS_211
_cod_depositor_comments
;
The following automatic conversions were performed:

'_atom_sites_solution_primary' value 'Other' changed to 'other'
according to the built-in table from CIF Core dictionary named
'cif_core.dic' version 2.4.1 from 2010-06-29.

Automatic conversion script
Id: cif_fix_values 2281 2013-09-26 08:29:07Z andrius 
;
_cod_original_sg_symbol_H-M 'C 2/c '
_cod_original_formula_sum 'C52 H72 B2 N4 Sn2.50'
_cod_database_code 7112175

loop_
_symmetry_equiv_pos_as_xyz
x,y,z
-x,-y,-z
x+1/2,y+1/2,z
-x+1/2,-y+1/2,-z
x,-y,z+1/2
-x,y,-z+1/2
x+1/2,-y+1/2,z+1/2
-x+1/2,y+1/2,-z+1/2

loop_
_atom_site_label
_atom_site_type_symbol
_atom_site_fract_x
_atom_site_fract_y
_atom_site_fract_z
_atom_site_U_iso_or_equiv
_atom_site_occupancy
_atom_site_adp_type
_atom_site_refinement_flags_posn
_atom_site_refinement_flags_adp
_atom_site_disorder_assembly
_atom_site_disorder_group
Sn1 Sn 0.435600(17) 0.79144(3) 0.767201(13) 0.0259 0.5000 Uani . . . .
Sn2 Sn 0.486710(11) 0.696985(17) 0.705093(9) 0.0299 0.5000 Uani . . . .
Sn3 Sn 0.430405(17) 0.82745(3) 0.762344(13) 0.0270 0.5000 Uani . . . .
Sn4 Sn 0.456461(10) 0.810260(15) 0.673504(7) 0.0219 0.5000 Uani . . . .
Sn5 Sn 0.468001(11) 0.921508(17) 0.708296(8) 0.0292 0.5000 Uani . . . .
B1 B 0.4229(2) 0.6569(5) 0.64401(19) 0.0333 0.5000 Uani . U 2 1
B2 B 0.4576(3) 0.9561(5) 0.6352(2) 0.0314 0.5000 Uani . U 1 1
B101 B 0.4101(2) 0.6955(4) 0.63477(18) 0.0299 0.5000 Uani . U 2 2
B102 B 0.4553(3) 0.9254(5) 0.6251(2) 0.0313 0.5000 Uani . U 1 2
N1 N 0.3637(5) 0.6409(6) 0.6476(4) 0.0336 0.5000 Uani . U 2 1
N2 N 0.4295(3) 0.6233(4) 0.6006(2) 0.0322 0.5000 Uani . U 2 1
N3 N 0.5114(8) 0.9710(12) 0.6148(5) 0.0303 0.5000 Uani . U 1 1
N4 N 0.4107(8) 0.9720(9) 0.5964(5) 0.0316 0.5000 Uani . U 1 2
N101 N 0.3544(4) 0.6619(6) 0.6437(4) 0.0323 0.5000 Uani . U 2 2
N102 N 0.4186(3) 0.6511(4) 0.5940(2) 0.0304 0.5000 Uani . U 2 2
N103 N 0.5054(8) 0.9596(12) 0.6105(6) 0.0325 0.5000 Uani . U 1 2
N104 N 0.4085(8) 0.9884(9) 0.6027(5) 0.0332 0.5000 Uani . U 1 1
C1 C 0.37252(10) 0.59416(15) 0.58101(7) 0.0396 1.0000 Uani . U . .
C2 C 0.33416(10) 0.60295(15) 0.60931(7) 0.0387 1.0000 Uani . U . .
C3 C 0.3374(3) 0.6319(5) 0.6874(3) 0.0332 0.5000 Uani D U 2 1
C4 C 0.3455(3) 0.5532(4) 0.7104(3) 0.0356 0.5000 Uani D U 2 1
C5 C 0.3242(3) 0.5445(4) 0.7503(3) 0.0393 0.5000 Uani D U 2 1
C6 C 0.2946(3) 0.6123(5) 0.7664(3) 0.0427 0.5000 Uani D U 2 1
C7 C 0.2846(3) 0.6900(4) 0.7430(3) 0.0383 0.5000 Uani D U 2 1
C8 C 0.3055(3) 0.7006(5) 0.7028(3) 0.0385 0.5000 Uani D U 2 1
C9 C 0.3727(2) 0.4747(4) 0.6913(2) 0.0374 0.5000 Uani D U 2 1
C10 C 0.4187(2) 0.4283(4) 0.72424(18) 0.0527 0.5000 Uani D U 2 1
C11 C 0.3256(3) 0.4106(4) 0.6717(2) 0.0503 0.5000 Uani D U 2 1
C12 C 0.2890(4) 0.7820(5) 0.6749(3) 0.0406 0.5000 Uani D U 2 1
C13 C 0.2288(6) 0.7768(12) 0.6450(5) 0.0543 0.5000 Uani D U 2 1
C14 C 0.2835(3) 0.8655(6) 0.7012(3) 0.0492 0.5000 Uani D U 2 1
C15 C 0.4792(3) 0.6108(5) 0.5777(3) 0.0356 0.5000 Uani D U 2 1
C16 C 0.4830(4) 0.6590(5) 0.5395(3) 0.0394 0.5000 Uani D U 2 1
C17 C 0.5284(4) 0.6423(6) 0.5155(3) 0.0403 0.5000 Uani D U 2 1
C18 C 0.5688(4) 0.5784(6) 0.5297(3) 0.0473 0.5000 Uani D U 2 1
C19 C 0.5649(3) 0.5305(5) 0.5675(3) 0.0444 0.5000 Uani D U 2 1
C20 C 0.5198(3) 0.5461(4) 0.5919(2) 0.0369 0.5000 Uani D U 2 1
C21 C 0.4360(4) 0.7237(6) 0.5199(3) 0.0381 0.5000 Uani D U 2 1
C22 C 0.4004(6) 0.6849(9) 0.4779(4) 0.0471 0.5000 Uani D U 2 1
C23 C 0.4607(5) 0.8135(7) 0.5099(3) 0.0412 0.5000 Uani D U 2 1
C24 C 0.5138(3) 0.4839(4) 0.6298(2) 0.0431 0.5000 Uani D U 2 1
C25 C 0.5707(3) 0.4426(4) 0.6513(2) 0.0575 0.5000 Uani D U 2 1
C26 C 0.4676(4) 0.4157(7) 0.6117(4) 0.0472 0.5000 Uani D U 2 1
C27 C 0.49244(9) 1.01233(14) 0.57390(7) 0.0342 1.0000 Uani . U . .
C28 C 0.43449(9) 1.02120(14) 0.56611(7) 0.0342 1.0000 Uani . U . .
C29 C 0.5684(5) 0.9812(7) 0.6363(3) 0.0323 0.5000 Uani D U 1 1
C30 C 0.6084(6) 0.9125(6) 0.6358(3) 0.0380 0.5000 Uani D U 1 1
C31 C 0.6643(5) 0.9232(6) 0.6590(3) 0.0390 0.5000 Uani D U 1 1
C32 C 0.6798(5) 1.0008(6) 0.6813(3) 0.0432 0.5000 Uani D U 1 1
C33 C 0.6407(5) 1.0691(5) 0.6803(3) 0.0370 0.5000 Uani D U 1 1
C34 C 0.5842(4) 1.0593(5) 0.6575(3) 0.0341 0.5000 Uani D U 1 1
C35 C 0.5436(4) 1.1384(5) 0.6541(2) 0.0384 0.5000 Uani D U 1 1
C36 C 0.5421(3) 1.1863(4) 0.69765(18) 0.0506 0.5000 Uani D U 1 1
C37 C 0.5599(3) 1.1995(5) 0.6186(2) 0.0471 0.5000 Uani D U 1 1
C38 C 0.5930(6) 0.8308(7) 0.6072(3) 0.0358 0.5000 Uani D U 1 1
C39 C 0.6002(7) 0.8419(10) 0.5586(4) 0.0425 0.5000 Uani D U 1 1
C40 C 0.6257(8) 0.7419(10) 0.6127(4) 0.0525 0.5000 Uani D U 1 1
C41 C 0.3474(5) 0.9956(6) 0.5998(3) 0.0385 0.5000 Uani D U 1 1
C42 C 0.3343(5) 1.0648(5) 0.6269(3) 0.0426 0.5000 Uani D U 1 1
C43 C 0.2757(6) 1.0862(6) 0.6270(3) 0.0469 0.5000 Uani D U 1 1
C44 C 0.2319(5) 1.0396(7) 0.6013(3) 0.0438 0.5000 Uani D U 1 1
C45 C 0.2457(5) 0.9725(6) 0.5746(3) 0.0398 0.5000 Uani D U 1 1
C46 C 0.3031(6) 0.9502(6) 0.5730(3) 0.0398 0.5000 Uani D U 1 1
C47 C 0.3248(11) 0.8881(12) 0.5402(6) 0.0547 0.5000 Uani D U 1 1
C48 C 0.3097(7) 0.9197(14) 0.4922(7) 0.0670 0.5000 Uani D U 1 1
C49 C 0.3011(10) 0.7966(17) 0.5481(11) 0.0568 0.5000 Uani D U 1 1
C50 C 0.3733(4) 1.1307(5) 0.6553(2) 0.0548 0.5000 Uani D U 1 1
C51 C 0.3530(2) 1.1750(4) 0.69508(17) 0.0502 0.5000 Uani D U 1 1
C52 C 0.39301(17) 1.2012(2) 0.62715(15) 0.0748 1.0000 Uani D U . .
C103 C 0.3319(3) 0.6573(5) 0.6849(3) 0.0310 0.5000 Uani D U 2 2
C104 C 0.3437(3) 0.5838(4) 0.7108(3) 0.0407 0.5000 Uani D U 2 2
C105 C 0.3237(3) 0.5780(4) 0.7515(3) 0.0457 0.5000 Uani D U 2 2
C106 C 0.2913(3) 0.6460(5) 0.7650(3) 0.0491 0.5000 Uani D U 2 2
C107 C 0.2783(3) 0.7195(5) 0.7386(3) 0.0469 0.5000 Uani D U 2 2
C108 C 0.2984(3) 0.7248(4) 0.6981(3) 0.0331 0.5000 Uani D U 2 2
C109 C 0.3786(3) 0.5075(4) 0.6969(3) 0.0480 0.5000 Uani D U 2 2
C110 C 0.4356(3) 0.4925(5) 0.7281(2) 0.0654 0.5000 Uani D U 2 2
C111 C 0.3420(4) 0.4234(5) 0.6913(3) 0.0745 0.5000 Uani D U 2 2
C112 C 0.2781(5) 0.8017(6) 0.6683(4) 0.0484 0.5000 Uani D U 2 2
C113 C 0.2269(6) 0.7634(12) 0.6360(6) 0.0574 0.5000 Uani D U 2 2
C114 C 0.2671(5) 0.8837(7) 0.6941(4) 0.0662 0.5000 Uani D U 2 2
C115 C 0.4680(3) 0.6330(4) 0.5718(3) 0.0337 0.5000 Uani D U 2 2
C116 C 0.4708(3) 0.6724(5) 0.5311(3) 0.0349 0.5000 Uani D U 2 2
C117 C 0.5138(4) 0.6478(6) 0.5066(3) 0.0425 0.5000 Uani D U 2 2
C118 C 0.5541(3) 0.5846(6) 0.5226(3) 0.0433 0.5000 Uani D U 2 2
C119 C 0.5515(3) 0.5449(5) 0.5633(3) 0.0472 0.5000 Uani D U 2 2
C120 C 0.5084(3) 0.5692(4) 0.5883(2) 0.0389 0.5000 Uani D U 2 2
C121 C 0.4258(5) 0.7384(7) 0.5098(3) 0.0411 0.5000 Uani D U 2 2
C122 C 0.3893(6) 0.6983(9) 0.4689(4) 0.0466 0.5000 Uani D U 2 2
C123 C 0.4527(6) 0.8244(8) 0.4969(4) 0.0526 0.5000 Uani D U 2 2
C124 C 0.5045(3) 0.5194(5) 0.6308(2) 0.0517 0.5000 Uani D U 2 2
C125 C 0.5637(3) 0.5177(7) 0.6601(2) 0.0876 0.5000 Uani D U 2 2
C126 C 0.4813(6) 0.4259(7) 0.6219(4) 0.0634 0.5000 Uani D U 2 2
C129 C 0.5671(5) 0.9632(7) 0.6342(3) 0.0326 0.5000 Uani D U 1 2
C130 C 0.6066(5) 0.8956(6) 0.6308(3) 0.0312 0.5000 Uani D U 1 2
C131 C 0.6620(5) 0.9018(6) 0.6547(3) 0.0438 0.5000 Uani D U 1 2
C132 C 0.6779(5) 0.9745(6) 0.6810(3) 0.0443 0.5000 Uani D U 1 2
C133 C 0.6392(5) 1.0421(5) 0.6832(3) 0.0421 0.5000 Uani D U 1 2
C134 C 0.5830(5) 1.0363(5) 0.6595(3) 0.0387 0.5000 Uani D U 1 2
C135 C 0.5422(5) 1.1148(5) 0.6614(3) 0.0499 0.5000 Uani D U 1 2
C136 C 0.5316(3) 1.1333(6) 0.7086(2) 0.0706 0.5000 Uani D U 1 2
C137 C 0.5650(5) 1.1949(6) 0.6391(4) 0.0774 0.5000 Uani D U 1 2
C138 C 0.5929(7) 0.8201(7) 0.5985(3) 0.0432 0.5000 Uani D U 1 2
C139 C 0.6083(7) 0.8582(11) 0.5554(5) 0.0487 0.5000 Uani D U 1 2
C140 C 0.6262(8) 0.7455(10) 0.6254(4) 0.0513 0.5000 Uani D U 1 2
C141 C 0.3503(5) 0.9965(7) 0.6021(3) 0.0413 0.5000 Uani D U 1 2
C142 C 0.3320(5) 1.0607(6) 0.6295(3) 0.0504 0.5000 Uani D U 1 2
C143 C 0.2726(5) 1.0813(6) 0.6247(3) 0.0495 0.5000 Uani D U 1 2
C144 C 0.2331(5) 1.0395(8) 0.5932(4) 0.0519 0.5000 Uani D U 1 2
C145 C 0.2518(5) 0.9773(7) 0.5660(3) 0.0479 0.5000 Uani D U 1 2
C146 C 0.3103(6) 0.9554(6) 0.5696(3) 0.0414 0.5000 Uani D U 1 2
C147 C 0.3196(10) 0.8827(11) 0.5376(5) 0.0473 0.5000 Uani D U 1 2
C148 C 0.2971(6) 0.9105(11) 0.4901(6) 0.0498 0.5000 Uani D U 1 2
C149 C 0.2912(10) 0.7958(15) 0.5470(10) 0.0527 0.5000 Uani D U 1 2
C150 C 0.3806(4) 1.1096(8) 0.6586(3) 0.0813 0.5000 Uani D U 1 2
C151 C 0.3642(4) 1.1027(10) 0.7048(3) 0.1239 0.5000 Uani D U 1 2
H11 H 0.3638 0.5712 0.5520 0.0470 0.5000 Uiso R . . .
H12 H 0.3687 0.5560 0.5563 0.0470 0.5000 Uiso R . . .
H21 H 0.2945 0.5858 0.6042 0.0456 0.5000 Uiso R . . .
H22 H 0.2978 0.5738 0.6069 0.0456 0.5000 Uiso R . . .
H51 H 0.3304 0.4913 0.7662 0.0494 0.5000 Uiso R . 2 1
H61 H 0.2804 0.6055 0.7937 0.0506 0.5000 Uiso R . 2 1
H71 H 0.2636 0.7358 0.7544 0.0490 0.5000 Uiso R . 2 1
H91 H 0.3918 0.4941 0.6678 0.0513 0.5000 Uiso R . 2 1
H101 H 0.4339 0.3797 0.7105 0.0594 0.5000 Uiso R . 2 1
H102 H 0.4493 0.4674 0.7347 0.0594 0.5000 Uiso R . 2 1
H103 H 0.4007 0.4087 0.7483 0.0594 0.5000 Uiso R . 2 1
H111 H 0.3423 0.3610 0.6600 0.0576 0.5000 Uiso R . 2 1
H112 H 0.3044 0.3926 0.6944 0.0576 0.5000 Uiso R . 2 1
H113 H 0.3001 0.4389 0.6489 0.0576 0.5000 Uiso R . 2 1
H121 H 0.3176 0.7911 0.6563 0.0476 0.5000 Uiso R . 2 1
H131 H 0.2185 0.8278 0.6280 0.0551 0.5000 Uiso R . 2 1
H132 H 0.1999 0.7650 0.6630 0.0551 0.5000 Uiso R . 2 1
H133 H 0.2317 0.7288 0.6259 0.0551 0.5000 Uiso R . 2 1
H141 H 0.2734 0.9127 0.6814 0.0561 0.5000 Uiso R . 2 1
H142 H 0.3196 0.8775 0.7191 0.0561 0.5000 Uiso R . 2 1
H143 H 0.2542 0.8584 0.7194 0.0561 0.5000 Uiso R . 2 1
H171 H 0.5313 0.6745 0.4894 0.0501 0.5000 Uiso R . 2 1
H181 H 0.6000 0.5680 0.5136 0.0565 0.5000 Uiso R . 2 1
H191 H 0.5929 0.4870 0.5773 0.0572 0.5000 Uiso R . 2 1
H211 H 0.4107 0.7324 0.5411 0.0483 0.5000 Uiso R . 2 1
H221 H 0.3712 0.7250 0.4657 0.0524 0.5000 Uiso R . 2 1
H222 H 0.4253 0.6726 0.4568 0.0524 0.5000 Uiso R . 2 1
H223 H 0.3827 0.6325 0.4857 0.0524 0.5000 Uiso R . 2 1
H231 H 0.4308 0.8527 0.4980 0.0538 0.5000 Uiso R . 2 1
H232 H 0.4808 0.8364 0.5367 0.0538 0.5000 Uiso R . 2 1
H233 H 0.4871 0.8060 0.4894 0.0538 0.5000 Uiso R . 2 1
H241 H 0.4989 0.5157 0.6522 0.0562 0.5000 Uiso R . 2 1
H251 H 0.5649 0.4030 0.6740 0.0646 0.5000 Uiso R . 2 1
H252 H 0.5960 0.4880 0.6633 0.0646 0.5000 Uiso R . 2 1
H253 H 0.5875 0.4125 0.6292 0.0646 0.5000 Uiso R . 2 1
H261 H 0.4623 0.3751 0.6341 0.0589 0.5000 Uiso R . 2 1
H262 H 0.4320 0.4448 0.6018 0.0589 0.5000 Uiso R . 2 1
H263 H 0.4800 0.3858 0.5876 0.0589 0.5000 Uiso R . 2 1
H271 H 0.5191 1.0315 0.5553 0.0409 0.5000 Uiso R . . .
H272 H 0.5182 1.0380 0.5563 0.0409 0.5000 Uiso R . . .
H281 H 0.4128 1.0462 0.5404 0.0407 0.5000 Uiso R . . .
H282 H 0.4135 1.0551 0.5431 0.0407 0.5000 Uiso R . . .
H311 H 0.6919 0.8775 0.6592 0.0510 0.5000 Uiso R . 1 1
H321 H 0.7183 1.0076 0.6965 0.0535 0.5000 Uiso R . 1 1
H331 H 0.6520 1.1223 0.6951 0.0501 0.5000 Uiso R . 1 1
H351 H 0.5050 1.1194 0.6438 0.0493 0.5000 Uiso R . 1 1
H361 H 0.5170 1.2355 0.6933 0.0566 0.5000 Uiso R . 1 1
H362 H 0.5804 1.2050 0.7090 0.0566 0.5000 Uiso R . 1 1
H363 H 0.5286 1.1474 0.7180 0.0566 0.5000 Uiso R . 1 1
H371 H 0.5355 1.2496 0.6161 0.0555 0.5000 Uiso R . 1 1
H372 H 0.5991 1.2168 0.6272 0.0555 0.5000 Uiso R . 1 1
H373 H 0.5561 1.1704 0.5910 0.0555 0.5000 Uiso R . 1 1
H381 H 0.5532 0.8170 0.6073 0.0521 0.5000 Uiso R . 1 1
H391 H 0.5922 0.7927 0.5398 0.0582 0.5000 Uiso R . 1 1
H392 H 0.6384 0.8622 0.5573 0.0582 0.5000 Uiso R . 1 1
H393 H 0.5731 0.8869 0.5492 0.0582 0.5000 Uiso R . 1 1
H401 H 0.6117 0.7003 0.5906 0.0607 0.5000 Uiso R . 1 1
H402 H 0.6659 0.7520 0.6123 0.0607 0.5000 Uiso R . 1 1
H403 H 0.6203 0.7203 0.6408 0.0607 0.5000 Uiso R . 1 1
H431 H 0.2650 1.1313 0.6454 0.0507 0.5000 Uiso R . 1 1
H441 H 0.1920 1.0525 0.6016 0.0465 0.5000 Uiso R . 1 1
H451 H 0.2164 0.9405 0.5563 0.0449 0.5000 Uiso R . 1 1
H471 H 0.3659 0.8835 0.5453 0.0536 0.5000 Uiso R . 1 1
H481 H 0.3184 0.8778 0.4713 0.0642 0.5000 Uiso R . 1 1
H482 H 0.3327 0.9704 0.4904 0.0642 0.5000 Uiso R . 1 1
H483 H 0.2697 0.9347 0.4861 0.0642 0.5000 Uiso R . 1 1
H491 H 0.3091 0.7557 0.5265 0.0522 0.5000 Uiso R . 1 1
H492 H 0.3209 0.7797 0.5763 0.0522 0.5000 Uiso R . 1 1
H493 H 0.2605 0.7981 0.5489 0.0522 0.5000 Uiso R . 1 1
H501 H 0.4074 1.1000 0.6676 0.0631 0.5000 Uiso R . 1 1
H511 H 0.3817 1.2145 0.7087 0.0622 0.5000 Uiso R . 1 1
H512 H 0.3450 1.1328 0.7161 0.0622 0.5000 Uiso R . 1 1
H513 H 0.3184 1.2062 0.6844 0.0622 0.5000 Uiso R . 1 1
H521 H 0.4174 1.2413 0.6449 0.0902 1.0000 Uiso R . . .
H522 H 0.3600 1.2310 0.6123 0.0902 1.0000 Uiso R . . .
H523 H 0.4139 1.1755 0.6061 0.0902 1.0000 Uiso R . . .
H1051 H 0.3320 0.5280 0.7697 0.0564 0.5000 Uiso R . 2 2
H1061 H 0.2780 0.6428 0.7927 0.0604 0.5000 Uiso R . 2 2
H1071 H 0.2560 0.7658 0.7481 0.0624 0.5000 Uiso R . 2 2
H1091 H 0.3886 0.5213 0.6688 0.0639 0.5000 Uiso R . 2 2
H1101 H 0.4558 0.4445 0.7181 0.0709 0.5000 Uiso R . 2 2
H1102 H 0.4268 0.4804 0.7568 0.0709 0.5000 Uiso R . 2 2
H1103 H 0.4592 0.5433 0.7292 0.0709 0.5000 Uiso R . 2 2
H1111 H 0.3642 0.3767 0.6821 0.0807 0.5000 Uiso R . 2 2
H1112 H 0.3303 0.4094 0.7188 0.0807 0.5000 Uiso R . 2 2
H1113 H 0.3086 0.4326 0.6698 0.0807 0.5000 Uiso R . 2 2
H1121 H 0.3085 0.8155 0.6519 0.0651 0.5000 Uiso R . 2 2
H1131 H 0.2138 0.8100 0.6166 0.0731 0.5000 Uiso R . 2 2
H1132 H 0.1965 0.7462 0.6517 0.0731 0.5000 Uiso R . 2 2
H1133 H 0.2377 0.7153 0.6195 0.0731 0.5000 Uiso R . 2 2
H1141 H 0.2540 0.9293 0.6741 0.0762 0.5000 Uiso R . 2 2
H1142 H 0.3017 0.9014 0.7126 0.0762 0.5000 Uiso R . 2 2
H1143 H 0.2380 0.8709 0.7118 0.0762 0.5000 Uiso R . 2 2
H1171 H 0.5157 0.6746 0.4789 0.0467 0.5000 Uiso R . 2 2
H1181 H 0.5836 0.5684 0.5060 0.0460 0.5000 Uiso R . 2 2
H1191 H 0.5785 0.5004 0.5738 0.0496 0.5000 Uiso R . 2 2
H1211 H 0.4004 0.7508 0.5305 0.0471 0.5000 Uiso R . 2 2
H1221 H 0.3613 0.7398 0.4562 0.0531 0.5000 Uiso R . 2 2
H1222 H 0.4141 0.6835 0.4481 0.0531 0.5000 Uiso R . 2 2
H1223 H 0.3699 0.6474 0.4768 0.0531 0.5000 Uiso R . 2 2
H1231 H 0.4231 0.8630 0.4839 0.0544 0.5000 Uiso R . 2 2
H1232 H 0.4732 0.8501 0.5229 0.0544 0.5000 Uiso R . 2 2
H1233 H 0.4789 0.8133 0.4766 0.0544 0.5000 Uiso R . 2 2
H1241 H 0.4790 0.5508 0.6466 0.0625 0.5000 Uiso R . 2 2
H1251 H 0.5603 0.4882 0.6869 0.0883 0.5000 Uiso R . 2 2
H1252 H 0.5786 0.5747 0.6666 0.0883 0.5000 Uiso R . 2 2
H1253 H 0.5894 0.4863 0.6445 0.0883 0.5000 Uiso R . 2 2
H1261 H 0.4788 0.3963 0.6488 0.0655 0.5000 Uiso R . 2 2
H1262 H 0.5061 0.3945 0.6057 0.0655 0.5000 Uiso R . 2 2
H1263 H 0.4436 0.4301 0.6050 0.0655 0.5000 Uiso R . 2 2
H1311 H 0.6888 0.8552 0.6539 0.0554 0.5000 Uiso R . 1 2
H1321 H 0.7156 0.9779 0.6977 0.0537 0.5000 Uiso R . 1 2
H1331 H 0.6506 1.0924 0.7004 0.0509 0.5000 Uiso R . 1 2
H1351 H 0.5066 1.0971 0.6443 0.0619 0.5000 Uiso R . 1 2
H1361 H 0.5052 1.1807 0.7081 0.0722 0.5000 Uiso R . 1 2
H1362 H 0.5666 1.1469 0.7276 0.0722 0.5000 Uiso R . 1 2
H1363 H 0.5147 1.0824 0.7190 0.0722 0.5000 Uiso R . 1 2
H1371 H 0.5391 1.2427 0.6399 0.0777 0.5000 Uiso R . 1 2
H1372 H 0.6027 1.2111 0.6532 0.0777 0.5000 Uiso R . 1 2
H1373 H 0.5665 1.1793 0.6093 0.0777 0.5000 Uiso R . 1 2
H1381 H 0.5522 0.8111 0.5957 0.0567 0.5000 Uiso R . 1 2
H1391 H 0.5978 0.8121 0.5350 0.0533 0.5000 Uiso R . 1 2
H1392 H 0.6491 0.8673 0.5586 0.0533 0.5000 Uiso R . 1 2
H1393 H 0.5887 0.9101 0.5447 0.0533 0.5000 Uiso R . 1 2
H1401 H 0.6172 0.6940 0.6084 0.0604 0.5000 Uiso R . 1 2
H1402 H 0.6668 0.7562 0.6287 0.0604 0.5000 Uiso R . 1 2
H1403 H 0.6148 0.7382 0.6537 0.0604 0.5000 Uiso R . 1 2
H1431 H 0.2610 1.1260 0.6430 0.0564 0.5000 Uiso R . 1 2
H1441 H 0.1933 1.0550 0.5912 0.0572 0.5000 Uiso R . 1 2
H1451 H 0.2234 0.9489 0.5453 0.0586 0.5000 Uiso R . 1 2
H1471 H 0.3605 0.8742 0.5416 0.0682 0.5000 Uiso R . 1 2
H1481 H 0.3078 0.8674 0.4705 0.0685 0.5000 Uiso R . 1 2
H1482 H 0.3117 0.9656 0.4828 0.0685 0.5000 Uiso R . 1 2
H1483 H 0.2560 0.9132 0.4874 0.0685 0.5000 Uiso R . 1 2
H1491 H 0.3039 0.7529 0.5282 0.0758 0.5000 Uiso R . 1 2
H1492 H 0.2977 0.7755 0.5767 0.0758 0.5000 Uiso R . 1 2
H1493 H 0.2509 0.8065 0.5383 0.0758 0.5000 Uiso R . 1 2
H1502 H 0.4148 1.0750 0.6610 0.0842 0.5000 Uiso R . 1 2
H1511 H 0.3937 1.1294 0.7253 0.1123 0.5000 Uiso R . 1 2
H1512 H 0.3299 1.1371 0.7021 0.1123 0.5000 Uiso R . 1 2
H1513 H 0.3563 1.0461 0.7150 0.1123 0.5000 Uiso R . 1 2

loop_
_atom_site_aniso_label
_atom_site_aniso_U_11
_atom_site_aniso_U_22
_atom_site_aniso_U_33
_atom_site_aniso_U_23
_atom_site_aniso_U_13
_atom_site_aniso_U_12
Sn1 0.02189(16) 0.0332(2) 0.02314(16) -0.00053(15) 0.00486(11) -0.00303(15)
Sn2 0.02904(14) 0.03424(13) 0.02590(13) -0.00751(9) 0.00290(10) -0.00200(10)
Sn3 0.02228(15) 0.0373(2) 0.02168(16) -0.00194(16) 0.00418(10) 0.00310(16)
Sn4 0.02106(12) 0.02511(11) 0.01963(12) -0.00036(8) 0.00386(8) -0.00176(8)
Sn5 0.03130(13) 0.03271(13) 0.02312(12) 0.00520(9) 0.00270(9) 0.00118(10)
B1 0.029(2) 0.040(3) 0.031(3) -0.014(2) 0.0071(19) -0.008(2)
B2 0.023(2) 0.048(4) 0.024(3) 0.008(2) 0.007(2) 0.004(3)
B101 0.033(2) 0.031(2) 0.027(2) -0.0089(19) 0.0077(18) -0.003(2)
B102 0.027(2) 0.044(3) 0.023(3) 0.003(2) 0.003(2) 0.002(3)
N1 0.026(3) 0.048(4) 0.028(3) -0.013(3) 0.007(2) -0.001(3)
N2 0.028(2) 0.042(3) 0.027(2) -0.014(2) 0.0051(17) -0.003(2)
N3 0.020(4) 0.051(5) 0.019(3) 0.008(3) 0.002(3) -0.005(3)
N4 0.022(2) 0.043(4) 0.032(4) 0.005(2) 0.010(3) 0.008(3)
N101 0.023(3) 0.043(4) 0.033(3) -0.005(3) 0.010(2) -0.003(2)
N102 0.032(3) 0.031(3) 0.030(2) -0.005(2) 0.0115(19) -0.006(2)
N103 0.017(3) 0.044(4) 0.035(4) 0.004(3) -0.002(3) -0.004(3)
N104 0.026(3) 0.052(5) 0.023(3) 0.011(3) 0.008(3) 0.008(4)
C1 0.0394(11) 0.0469(12) 0.0321(10) -0.0139(9) 0.0042(8) -0.0128(9)
C2 0.0356(10) 0.0454(11) 0.0348(10) -0.0081(9) 0.0045(8) -0.0116(9)
C3 0.028(2) 0.044(4) 0.030(3) -0.004(3) 0.0117(19) -0.004(2)
C4 0.024(2) 0.049(4) 0.033(2) -0.006(3) 0.0032(17) 0.001(2)
C5 0.029(2) 0.050(4) 0.041(3) 0.000(3) 0.0127(19) 0.000(3)
C6 0.042(3) 0.052(4) 0.037(3) 0.003(3) 0.017(2) 0.006(3)
C7 0.035(3) 0.045(4) 0.039(3) -0.004(3) 0.017(2) 0.001(2)
C8 0.030(3) 0.046(4) 0.041(3) 0.000(3) 0.009(2) 0.000(3)
C9 0.025(2) 0.048(3) 0.040(2) -0.007(3) 0.0096(17) -0.002(2)
C10 0.042(2) 0.067(3) 0.048(3) -0.005(2) 0.005(2) 0.013(2)
C11 0.040(3) 0.050(3) 0.060(3) -0.011(3) 0.005(2) -0.002(2)
C12 0.026(3) 0.056(4) 0.040(3) -0.014(3) 0.009(2) -0.009(3)
C13 0.051(4) 0.069(6) 0.042(5) -0.020(4) 0.005(3) -0.019(3)
C14 0.034(3) 0.062(4) 0.050(4) -0.011(3) 0.002(3) 0.012(3)
C15 0.030(3) 0.048(4) 0.031(3) -0.016(3) 0.012(2) -0.010(3)
C16 0.031(3) 0.051(3) 0.037(4) -0.011(3) 0.007(2) -0.003(2)
C17 0.035(4) 0.057(4) 0.032(3) -0.012(3) 0.014(3) -0.003(3)
C18 0.039(4) 0.059(4) 0.046(4) -0.018(3) 0.013(3) -0.001(3)
C19 0.042(3) 0.050(3) 0.044(3) -0.015(3) 0.015(3) 0.000(3)
C20 0.034(3) 0.045(3) 0.032(3) -0.017(2) 0.005(2) -0.006(3)
C21 0.037(3) 0.049(4) 0.029(4) -0.006(3) 0.008(3) -0.003(3)
C22 0.042(5) 0.066(5) 0.033(5) -0.001(4) 0.005(3) 0.000(4)
C23 0.042(3) 0.050(4) 0.032(4) -0.002(3) 0.007(3) -0.006(3)
C24 0.041(3) 0.050(3) 0.038(2) -0.013(2) 0.005(2) 0.005(2)
C25 0.062(3) 0.051(3) 0.056(3) -0.012(2) -0.005(2) 0.007(2)
C26 0.038(3) 0.054(3) 0.050(4) -0.012(3) 0.007(3) -0.002(2)
C27 0.0317(10) 0.0415(10) 0.0300(9) 0.0080(8) 0.0071(8) -0.0004(8)
C28 0.0338(10) 0.0411(10) 0.0275(9) 0.0093(8) 0.0043(8) 0.0026(8)
C29 0.022(3) 0.048(4) 0.028(3) 0.004(3) 0.007(2) 0.005(3)
C30 0.032(4) 0.047(4) 0.036(3) 0.001(3) 0.010(2) -0.002(3)
C31 0.022(3) 0.045(4) 0.048(3) -0.006(3) 0.001(2) 0.006(3)
C32 0.029(3) 0.047(5) 0.051(3) -0.008(3) -0.004(2) 0.000(3)
C33 0.028(3) 0.040(4) 0.043(3) 0.002(3) 0.0058(19) 0.003(3)
C34 0.027(3) 0.045(4) 0.030(3) 0.002(2) 0.0049(19) 0.001(3)
C35 0.031(2) 0.046(4) 0.038(3) -0.004(3) 0.005(2) 0.004(3)
C36 0.051(3) 0.055(3) 0.046(3) -0.004(2) 0.006(2) 0.007(2)
C37 0.044(3) 0.049(3) 0.046(3) 0.001(3) -0.002(3) -0.003(2)
C38 0.025(3) 0.049(4) 0.037(3) 0.004(3) 0.013(3) 0.008(3)
C39 0.036(4) 0.045(5) 0.051(4) 0.001(3) 0.022(3) -0.016(3)
C40 0.046(4) 0.057(4) 0.053(6) 0.009(4) 0.003(5) 0.003(3)
C41 0.026(4) 0.045(4) 0.045(4) 0.017(4) 0.007(4) 0.008(3)
C42 0.029(4) 0.053(3) 0.045(4) 0.026(3) 0.003(3) -0.001(3)
C43 0.040(5) 0.048(4) 0.051(5) 0.006(4) 0.001(4) 0.000(4)
C44 0.030(4) 0.058(4) 0.044(4) -0.006(3) 0.007(3) 0.009(3)
C45 0.020(3) 0.054(4) 0.045(4) -0.002(3) 0.007(3) -0.005(2)
C46 0.027(4) 0.042(3) 0.051(4) 0.005(3) 0.008(3) -0.001(2)
C47 0.036(4) 0.059(5) 0.069(5) -0.001(4) 0.009(4) -0.006(3)
C48 0.038(6) 0.084(7) 0.080(6) 0.001(5) 0.009(4) -0.009(4)
C49 0.037(6) 0.062(6) 0.075(6) -0.008(5) 0.018(4) -0.006(4)
C50 0.033(3) 0.079(4) 0.053(3) 0.018(3) 0.007(2) 0.007(3)
C51 0.043(3) 0.068(3) 0.040(2) -0.003(2) 0.007(2) -0.005(2)
C52 0.064(2) 0.066(2) 0.095(3) -0.0107(17) 0.0129(18) -0.0031(15)
C103 0.021(2) 0.042(4) 0.032(3) -0.004(3) 0.0089(19) -0.009(2)
C104 0.027(2) 0.050(4) 0.046(3) -0.001(3) 0.010(2) -0.008(3)
C105 0.038(3) 0.054(4) 0.047(3) 0.010(3) 0.013(2) -0.004(3)
C106 0.041(3) 0.064(5) 0.047(3) 0.001(4) 0.023(2) 0.001(3)
C107 0.045(3) 0.058(5) 0.041(3) 0.002(3) 0.018(2) -0.003(3)
C108 0.026(2) 0.047(4) 0.028(3) -0.001(3) 0.0102(19) -0.004(2)
C109 0.044(3) 0.049(3) 0.051(3) 0.001(3) 0.009(2) -0.002(3)
C110 0.051(3) 0.088(4) 0.056(3) -0.005(3) 0.004(3) 0.013(3)
C111 0.062(5) 0.068(4) 0.095(6) -0.010(4) 0.018(4) -0.005(4)
C112 0.043(4) 0.060(4) 0.045(4) 0.000(3) 0.016(3) -0.002(3)
C113 0.045(4) 0.071(6) 0.057(7) -0.020(4) 0.012(4) -0.015(3)
C114 0.071(6) 0.071(5) 0.056(4) -0.004(3) 0.008(4) 0.027(4)
C115 0.034(3) 0.037(3) 0.030(3) -0.008(2) 0.008(2) -0.006(2)
C116 0.032(3) 0.047(3) 0.028(3) -0.006(2) 0.011(2) -0.005(3)
C117 0.041(4) 0.054(3) 0.035(3) -0.011(2) 0.013(3) -0.004(3)
C118 0.039(4) 0.057(4) 0.038(3) -0.012(3) 0.019(3) 0.001(3)
C119 0.046(4) 0.044(3) 0.054(4) -0.007(3) 0.011(3) 0.005(3)
C120 0.037(3) 0.042(3) 0.040(3) -0.004(3) 0.012(2) -0.003(3)
C121 0.042(4) 0.051(3) 0.032(4) 0.001(3) 0.013(3) 0.004(3)
C122 0.048(5) 0.056(4) 0.034(5) 0.000(3) 0.004(3) -0.001(3)
C123 0.055(5) 0.062(4) 0.043(6) 0.004(4) 0.014(4) -0.002(3)
C124 0.041(3) 0.064(4) 0.053(3) 0.008(3) 0.014(2) 0.005(3)
C125 0.061(4) 0.134(6) 0.068(4) 0.033(4) 0.010(3) 0.006(4)
C126 0.069(6) 0.066(5) 0.058(6) 0.011(4) 0.022(4) 0.005(4)
C129 0.023(3) 0.042(4) 0.033(3) 0.004(2) 0.005(2) -0.004(3)
C130 0.020(3) 0.036(3) 0.037(3) 0.003(2) 0.005(2) -0.001(2)
C131 0.029(3) 0.050(4) 0.053(4) -0.005(3) 0.006(3) -0.003(3)
C132 0.026(3) 0.049(5) 0.056(3) -0.002(3) 0.003(2) 0.001(3)
C133 0.034(3) 0.043(4) 0.048(3) -0.003(3) 0.001(2) -0.004(3)
C134 0.030(3) 0.045(4) 0.043(3) 0.004(3) 0.011(2) 0.003(3)
C135 0.046(3) 0.045(4) 0.058(4) -0.005(3) 0.004(3) 0.004(3)
C136 0.072(4) 0.078(4) 0.059(4) -0.016(3) 0.002(3) 0.029(4)
C137 0.060(4) 0.062(4) 0.110(7) 0.002(5) 0.011(5) 0.014(3)
C138 0.034(3) 0.044(3) 0.051(4) -0.006(3) 0.008(4) -0.006(2)
C139 0.043(5) 0.048(5) 0.062(4) 0.005(3) 0.030(3) -0.015(4)
C140 0.046(4) 0.057(4) 0.049(5) 0.004(4) 0.004(4) 0.002(3)
C141 0.025(4) 0.063(5) 0.034(4) 0.016(4) 0.000(3) 0.000(4)
C142 0.028(4) 0.093(5) 0.031(3) -0.012(3) 0.008(3) -0.004(4)
C143 0.027(4) 0.075(6) 0.048(5) -0.006(4) 0.011(4) 0.010(4)
C144 0.024(3) 0.078(5) 0.053(4) 0.006(4) 0.002(3) 0.007(3)
C145 0.026(4) 0.068(4) 0.052(4) 0.002(3) 0.011(3) -0.004(3)
C146 0.018(3) 0.053(4) 0.055(4) 0.016(3) 0.011(3) 0.001(3)
C147 0.036(5) 0.049(4) 0.059(5) -0.002(3) 0.013(4) 0.001(4)
C148 0.042(6) 0.055(4) 0.055(4) -0.001(3) 0.014(4) -0.003(4)
C149 0.048(8) 0.050(5) 0.062(5) -0.008(4) 0.016(5) -0.005(4)
C150 0.028(3) 0.157(7) 0.057(4) -0.063(4) 0.002(3) 0.004(4)
C151 0.064(4) 0.220(9) 0.087(5) -0.074(6) 0.010(4) -0.019(6)

loop_
_atom_type_symbol
_atom_type_scat_dispersion_real
_atom_type_scat_dispersion_imag
_atom_type_scat_Cromer_Mann_a1
_atom_type_scat_Cromer_Mann_b1
_atom_type_scat_Cromer_Mann_a2
_atom_type_scat_Cromer_Mann_b2
_atom_type_scat_Cromer_Mann_a3
_atom_type_scat_Cromer_Mann_b3
_atom_type_scat_Cromer_Mann_a4
_atom_type_scat_Cromer_Mann_b4
_atom_type_scat_Cromer_Mann_c
_atom_type_scat_source
C 0.0181 0.0091 2.3100 20.8439 1.0200 10.2075 1.5886 0.5687 0.8650 51.6512 0.2156 'International Tables Vol C 4.2.6.8 and 6.1.1.4'
H 0.0000 0.0000 0.4930 10.5109 0.3229 26.1257 0.1402 3.1424 0.0408 57.7998 0.0030 'International Tables Vol C 4.2.6.8 and 6.1.1.4'
B 0.0090 0.0039 2.0545 23.2185 1.3326 1.0210 1.0979 60.3498 0.7068 0.1403 -0.1932 'International Tables Vol C 4.2.6.8 and 6.1.1.4'
N 0.0311 0.0180 12.2126 0.0057 3.1322 9.8933 2.0125 28.9975 1.1663 0.5826 -11.5290 'International Tables Vol C 4.2.6.8 and 6.1.1.4'
Sn 0.0259 5.4591 19.1889 5.8303 19.1005 0.5031 4.4585 26.8909 2.4663 83.9572 4.7821 'International Tables Vol C 4.2.6.8 and 6.1.1.4'
Fe -1.1336 3.1974 11.7695 4.7611 7.3573 0.3072 3.5222 15.3535 2.3045 76.8805 1.0369 'International Tables Vol C 4.2.6.8 and 6.1.1.4'

loop_
_geom_angle_atom_site_label_1
_geom_angle_site_symmetry_1
_geom_angle_atom_site_label_2
_geom_angle_atom_site_label_3
_geom_angle_site_symmetry_3
_geom_angle
_geom_angle_publ_flag
Sn5 6_656 Sn1 Sn4 6_656 39.744(8) yes
Sn5 6_656 Sn1 Sn1 6_656 53.494(10) yes
Sn4 6_656 Sn1 Sn1 6_656 57.178(12) yes
Sn5 6_656 Sn1 Sn2 6_656 79.375(14) yes
Sn4 6_656 Sn1 Sn2 6_656 44.835(11) yes
Sn1 6_656 Sn1 Sn2 6_656 55.799(12) yes
Sn5 6_656 Sn1 Sn2 . 97.730(14) yes
Sn4 6_656 Sn1 Sn2 . 93.457(14) yes
Sn1 6_656 Sn1 Sn2 . 44.544(10) yes
Sn2 6_656 Sn1 Sn2 . 63.079(15) yes
Sn5 6_656 Sn1 Sn4 . 87.263(12) yes
Sn4 6_656 Sn1 Sn4 . 109.969(13) yes
Sn1 6_656 Sn1 Sn4 . 53.969(12) yes
Sn2 6_656 Sn1 Sn4 . 100.143(15) yes
Sn2 . Sn1 Sn4 . 41.466(9) yes
Sn5 6_656 Sn1 Sn5 . 55.873(12) yes
Sn4 6_656 Sn1 Sn5 . 92.273(13) yes
Sn1 6_656 Sn1 Sn5 . 57.621(10) yes
Sn2 6_656 Sn1 Sn5 . 113.008(16) yes
Sn2 . Sn1 Sn5 . 75.641(12) yes
Sn4 . Sn1 Sn5 . 39.968(8) yes
Sn3 6_656 Sn2 Sn1 . 74.579(12) yes
Sn3 6_656 Sn2 Sn2 6_656 66.983(11) yes
Sn1 . Sn2 Sn2 6_656 50.834(11) yes
Sn3 6_656 Sn2 Sn1 6_656 7.134(14) yes
Sn1 . Sn2 Sn1 6_656 79.657(17) yes
Sn2 6_656 Sn2 Sn1 6_656 66.087(13) yes
Sn3 6_656 Sn2 Sn3 . 70.699(16) yes
Sn1 . Sn2 Sn3 . 9.870(8) yes
Sn2 6_656 Sn2 Sn3 . 58.449(11) yes
Sn1 6_656 Sn2 Sn3 . 76.538(12) yes
Sn3 6_656 Sn2 Sn4 . 74.832(13) yes
Sn1 . Sn2 Sn4 . 74.494(13) yes
Sn2 6_656 Sn2 Sn4 . 118.901(10) yes
Sn1 6_656 Sn2 Sn4 . 80.879(15) yes
Sn3 . Sn2 Sn4 . 64.878(12) yes
Sn3 6_656 Sn2 B1 . 142.65(17) yes
Sn1 . Sn2 B1 . 113.85(15) yes
Sn2 6_656 Sn2 B1 . 147.58(14) yes
Sn1 6_656 Sn2 B1 . 145.27(16) yes
Sn3 . Sn2 B1 . 111.09(16) yes
Sn4 . Sn2 B1 . 73.08(19) yes
Sn2 . Sn3 Sn4 6_656 84.853(12) yes
Sn2 . Sn3 Sn2 6_656 54.568(12) yes
Sn4 6_656 Sn3 Sn2 6_656 40.667(9) yes
Sn2 . Sn3 Sn5 6_656 96.056(13) yes
Sn4 6_656 Sn3 Sn5 6_656 39.848(9) yes
Sn2 6_656 Sn3 Sn5 6_656 75.800(12) yes
Sn2 . Sn3 Sn4 . 40.200(9) yes
Sn4 6_656 Sn3 Sn4 . 108.366(13) yes
Sn2 6_656 Sn3 Sn4 . 92.181(13) yes
Sn5 6_656 Sn3 Sn4 . 93.548(14) yes
Sn2 . Sn3 Sn5 . 76.778(13) yes
Sn4 6_656 Sn3 Sn5 . 97.121(15) yes
Sn2 6_656 Sn3 Sn5 . 110.867(16) yes
Sn5 6_656 Sn3 Sn5 . 62.871(14) yes
Sn4 . Sn3 Sn5 . 43.184(10) yes
Sn3 6_656 Sn4 Sn1 . 68.934(10) yes
Sn3 6_656 Sn4 Sn3 . 70.679(13) yes
Sn1 . Sn4 Sn3 . 11.107(6) yes
Sn3 6_656 Sn4 Sn1 6_656 10.743(7) yes
Sn1 . Sn4 Sn1 6_656 68.853(14) yes
Sn3 . Sn4 Sn1 6_656 72.722(11) yes
Sn3 6_656 Sn4 Sn2 . 64.501(12) yes
Sn1 . Sn4 Sn2 . 64.040(12) yes
Sn3 . Sn4 Sn2 . 74.921(13) yes
Sn1 6_656 Sn4 Sn2 . 54.286(12) yes
Sn3 6_656 Sn4 Sn5 . 63.344(12) yes
Sn1 . Sn4 Sn5 . 66.500(12) yes
Sn3 . Sn4 Sn5 . 56.809(12) yes
Sn1 6_656 Sn4 Sn5 . 73.542(12) yes
Sn2 . Sn4 Sn5 . 117.257(15) yes
Sn3 6_656 Sn4 B101 . 133.72(17) yes
Sn1 . Sn4 B101 . 106.81(14) yes
Sn3 . Sn4 B101 . 114.02(13) yes
Sn1 6_656 Sn4 B101 . 123.03(17) yes
Sn2 . Sn4 B101 . 72.39(17) yes
Sn3 6_656 Sn4 B102 . 105.88(18) yes
Sn1 . Sn4 B102 . 134.69(18) yes
Sn3 . Sn4 B102 . 123.63(18) yes
Sn1 6_656 Sn4 B102 . 113.98(19) yes
Sn2 . Sn4 B102 . 156.70(19) yes
Sn5 . Sn4 B101 . 159.92(15) yes
Sn5 . Sn4 B102 . 71.28(18) yes
B101 . Sn4 B102 . 107.2(2) yes
Sn1 6_656 Sn5 Sn1 . 68.885(16) yes
Sn1 6_656 Sn5 Sn3 6_656 10.667(7) yes
Sn1 . Sn5 Sn3 6_656 74.314(13) yes
Sn1 6_656 Sn5 Sn5 6_656 59.396(10) yes
Sn1 . Sn5 Sn5 6_656 64.731(11) yes
Sn3 6_656 Sn5 Sn5 6_656 52.431(11) yes
Sn1 6_656 Sn5 Sn3 . 76.788(13) yes
Sn1 . Sn5 Sn3 . 8.835(12) yes
Sn3 6_656 Sn5 Sn3 . 81.437(17) yes
Sn5 6_656 Sn5 Sn3 . 64.698(12) yes
Sn1 6_656 Sn5 Sn4 . 66.714(12) yes
Sn1 . Sn5 Sn4 . 73.533(13) yes
Sn3 6_656 Sn5 Sn4 . 76.808(14) yes
Sn5 6_656 Sn5 Sn4 . 120.157(10) yes
Sn3 . Sn5 Sn4 . 80.007(14) yes
Sn1 6_656 Sn5 B2 . 111.30(18) yes
Sn1 . Sn5 B2 . 141.5(2) yes
Sn3 6_656 Sn5 B2 . 113.22(18) yes
Sn5 6_656 Sn5 B2 . 150.83(19) yes
Sn3 . Sn5 B2 . 143.5(2) yes
Sn4 . Sn5 B2 . 72.0(2) yes
Sn2 . B1 N1 . 120.0(6) yes
Sn2 . B1 N2 . 134.0(4) yes
N1 . B1 N2 . 104.4(6) yes
Sn5 . B2 N3 . 118.3(7) yes
Sn5 . B2 N104 . 133.9(7) yes
N3 . B2 N104 . 106.1(10) yes
Sn4 . B101 N101 . 122.3(5) yes
Sn4 . B101 N102 . 133.1(4) yes
N101 . B101 N102 . 103.6(6) yes
Sn4 . B102 N4 . 135.0(8) yes
Sn4 . B102 N103 . 124.0(9) yes
N4 . B102 N103 . 100.2(11) yes
B1 . N1 C2 . 111.6(9) yes
B1 . N1 C3 . 128.3(9) yes
C2 . N1 C3 . 116.7(9) yes
B1 . N2 C1 . 105.7(5) yes
B1 . N2 C15 . 133.7(5) yes
C1 . N2 C15 . 120.5(5) yes
B2 . N3 C27 . 105.6(12) yes
B2 . N3 C29 . 127.8(12) yes
C27 . N3 C29 . 121.0(12) yes
B102 . N4 C28 . 110.8(13) yes
B102 . N4 C141 . 131.2(12) yes
C28 . N4 C141 . 115.1(11) yes
B101 . N101 C2 . 106.9(8) yes
B101 . N101 C103 . 129.3(9) yes
C2 . N101 C103 . 119.9(8) yes
B101 . N102 C1 . 109.8(5) yes
B101 . N102 C115 . 135.2(6) yes
C1 . N102 C115 . 112.1(5) yes
B102 . N103 C27 . 112.8(13) yes
B102 . N103 C129 . 129.3(14) yes
C27 . N103 C129 . 116.4(12) yes
B2 . N104 C28 . 105.5(12) yes
B2 . N104 C41 . 137.2(12) yes
C28 . N104 C41 . 117.3(11) yes
N2 . C1 C2 . 111.1(3) yes
N2 . C1 H11 . 123.9 no
C2 . C1 H11 . 125.0 no
N2 . C1 H12 . 119.4 no
C2 . C1 H12 . 125.8 no
H11 . C1 H12 . 17.1 no
N102 . C1 C2 . 108.1(3) yes
N102 . C1 H11 . 123.2 no
C2 . C1 H11 . 125.0 no
N102 . C1 H12 . 126.1 no
C2 . C1 H12 . 125.8 no
H11 . C1 H12 . 17.1 no
N1 . C2 C1 . 107.1(5) yes
N1 . C2 H21 . 126.8 no
C1 . C2 H21 . 126.2 no
N1 . C2 H22 . 125.6 no
C1 . C2 H22 . 125.0 no
H21 . C2 H22 . 12.8 no
N101 . C2 C1 . 111.5(5) yes
N101 . C2 H21 . 120.4 no
C1 . C2 H21 . 126.2 no
N101 . C2 H22 . 123.4 no
C1 . C2 H22 . 125.0 no
H21 . C2 H22 . 12.8 no
N1 . C3 C4 . 117.7(6) yes
N1 . C3 C8 . 121.4(6) yes
C4 . C3 C8 . 120.9(5) yes
C3 . C4 C5 . 119.1(5) yes
C3 . C4 C9 . 121.5(6) yes
C5 . C4 C9 . 119.2(6) yes
C4 . C5 C6 . 120.4(5) yes
C4 . C5 H51 . 119.2 no
C6 . C5 H51 . 120.4 no
C5 . C6 C7 . 120.9(5) yes
C5 . C6 H61 . 119.6 no
C7 . C6 H61 . 119.5 no
C6 . C7 C8 . 119.9(5) yes
C6 . C7 H71 . 119.9 no
C8 . C7 H71 . 120.2 no
C3 . C8 C7 . 118.6(5) yes
C3 . C8 C12 . 121.5(7) yes
C7 . C8 C12 . 119.6(7) yes
C4 . C9 C10 . 113.9(5) yes
C4 . C9 C11 . 110.3(5) yes
C10 . C9 C11 . 110.4(5) yes
C4 . C9 H91 . 108.4 no
C10 . C9 H91 . 106.6 no
C11 . C9 H91 . 107.1 no
C9 . C10 H101 . 110.1 no
C9 . C10 H102 . 110.1 no
H101 . C10 H102 . 109.5 no
C9 . C10 H103 . 108.2 no
H101 . C10 H103 . 109.5 no
H102 . C10 H103 . 109.5 no
C9 . C11 H111 . 110.7 no
C9 . C11 H112 . 108.7 no
H111 . C11 H112 . 109.5 no
C9 . C11 H113 . 109.0 no
H111 . C11 H113 . 109.5 no
H112 . C11 H113 . 109.5 no
C8 . C12 C13 . 114.6(10) yes
C8 . C12 C14 . 115.0(7) yes
C13 . C12 C14 . 102.3(8) yes
C8 . C12 H121 . 108.3 no
C13 . C12 H121 . 107.8 no
C14 . C12 H121 . 108.5 no
C12 . C13 H131 . 114.3 no
C12 . C13 H132 . 108.8 no
H131 . C13 H132 . 109.5 no
C12 . C13 H133 . 105.1 no
H131 . C13 H133 . 109.5 no
H132 . C13 H133 . 109.5 no
C12 . C14 H141 . 109.4 no
C12 . C14 H142 . 109.3 no
H141 . C14 H142 . 109.5 no
C12 . C14 H143 . 109.8 no
H141 . C14 H143 . 109.5 no
H142 . C14 H143 . 109.5 no
N2 . C15 C16 . 119.3(6) yes
N2 . C15 C20 . 119.7(6) yes
C16 . C15 C20 . 120.8(5) yes
C15 . C16 C17 . 119.4(5) yes
C15 . C16 C21 . 122.6(7) yes
C17 . C16 C21 . 117.8(7) yes
C16 . C17 C18 . 119.9(5) yes
C16 . C17 H171 . 120.1 no
C18 . C17 H171 . 120.0 no
C17 . C18 C19 . 120.6(6) yes
C17 . C18 H181 . 119.7 no
C19 . C18 H181 . 119.7 no
C18 . C19 C20 . 120.4(5) yes
C18 . C19 H191 . 120.3 no
C20 . C19 H191 . 119.3 no
C19 . C20 C15 . 119.0(5) yes
C19 . C20 C24 . 117.5(6) yes
C15 . C20 C24 . 123.1(6) yes
C16 . C21 C22 . 109.9(7) yes
C16 . C21 C23 . 113.0(7) yes
C22 . C21 C23 . 110.4(7) yes
C16 . C21 H211 . 107.7 no
C22 . C21 H211 . 108.4 no
C23 . C21 H211 . 107.4 no
C21 . C22 H221 . 110.0 no
C21 . C22 H222 . 109.9 no
H221 . C22 H222 . 109.5 no
C21 . C22 H223 . 108.5 no
H221 . C22 H223 . 109.5 no
H222 . C22 H223 . 109.5 no
C21 . C23 H231 . 111.6 no
C21 . C23 H232 . 108.0 no
H231 . C23 H232 . 109.5 no
C21 . C23 H233 . 108.8 no
H231 . C23 H233 . 109.5 no
H232 . C23 H233 . 109.5 no
C20 . C24 C25 . 114.5(5) yes
C20 . C24 C26 . 106.8(6) yes
C25 . C24 C26 . 112.7(6) yes
C20 . C24 H241 . 108.5 no
C25 . C24 H241 . 106.7 no
C26 . C24 H241 . 107.4 no
C24 . C25 H251 . 111.7 no
C24 . C25 H252 . 108.1 no
H251 . C25 H252 . 109.5 no
C24 . C25 H253 . 108.6 no
H251 . C25 H253 . 109.5 no
H252 . C25 H253 . 109.5 no
C24 . C26 H261 . 110.2 no
C24 . C26 H262 . 108.9 no
H261 . C26 H262 . 109.5 no
C24 . C26 H263 . 109.3 no
H261 . C26 H263 . 109.5 no
H262 . C26 H263 . 109.5 no
N3 . C27 C28 . 112.0(7) yes
N3 . C27 H271 . 121.7 no
C28 . C27 H271 . 126.3 no
N3 . C27 H272 . 123.3 no
C28 . C27 H272 . 124.1 no
H271 . C27 H272 . 6.5 no
N103 . C27 C28 . 107.1(8) yes
N103 . C27 H271 . 126.0 no
C28 . C27 H271 . 126.3 no
N103 . C27 H272 . 128.8 no
C28 . C27 H272 . 124.1 no
H271 . C27 H272 . 6.5 no
N104 . C28 C27 . 110.8(7) yes
N104 . C28 H281 . 123.5 no
C27 . C28 H281 . 125.7 no
N104 . C28 H282 . 122.6 no
C27 . C28 H282 . 125.4 no
H281 . C28 H282 . 9.5 no
N4 . C28 C27 . 108.8(8) yes
N4 . C28 H281 . 124.2 no
C27 . C28 H281 . 125.7 no
N4 . C28 H282 . 125.9 no
C27 . C28 H282 . 125.4 no
H281 . C28 H282 . 9.5 no
N3 . C29 C30 . 119.5(10) yes
N3 . C29 C34 . 118.9(10) yes
C30 . C29 C34 . 121.6(5) yes
C29 . C30 C31 . 118.2(5) yes
C29 . C30 C38 . 121.2(9) yes
C31 . C30 C38 . 120.4(9) yes
C30 . C31 C32 . 120.3(5) yes
C30 . C31 H311 . 119.5 no
C32 . C31 H311 . 120.2 no
C31 . C32 C33 . 120.9(5) yes
C31 . C32 H321 . 119.4 no
C33 . C32 H321 . 119.6 no
C32 . C33 C34 . 119.7(5) yes
C32 . C33 H331 . 120.4 no
C34 . C33 H331 . 120.0 no
C33 . C34 C29 . 119.2(5) yes
C33 . C34 C35 . 118.3(7) yes
C29 . C34 C35 . 122.4(7) yes
C34 . C35 C36 . 114.5(6) yes
C34 . C35 C37 . 108.6(6) yes
C36 . C35 C37 . 111.5(6) yes
C34 . C35 H351 . 108.9 no
C36 . C35 H351 . 106.8 no
C37 . C35 H351 . 106.1 no
C35 . C36 H361 . 110.7 no
C35 . C36 H362 . 108.6 no
H361 . C36 H362 . 109.5 no
C35 . C36 H363 . 109.0 no
H361 . C36 H363 . 109.5 no
H362 . C36 H363 . 109.5 no
C35 . C37 H371 . 110.2 no
C35 . C37 H372 . 107.9 no
H371 . C37 H372 . 109.5 no
C35 . C37 H373 . 110.3 no
H371 . C37 H373 . 109.5 no
H372 . C37 H373 . 109.5 no
C30 . C38 C39 . 114.3(11) yes
C30 . C38 C40 . 125.6(11) yes
C39 . C38 C40 . 94.4(10) yes
C30 . C38 H381 . 108.9 no
C39 . C38 H381 . 106.1 no
C40 . C38 H381 . 105.4 no
C38 . C39 H391 . 117.5 no
C38 . C39 H392 . 108.5 no
H391 . C39 H392 . 109.5 no
C38 . C39 H393 . 102.0 no
H391 . C39 H393 . 109.5 no
H392 . C39 H393 . 109.5 no
C38 . C40 H401 . 113.7 no
C38 . C40 H402 . 108.8 no
H401 . C40 H402 . 109.5 no
C38 . C40 H403 . 105.8 no
H401 . C40 H403 . 109.5 no
H402 . C40 H403 . 109.5 no
N104 . C41 C42 . 109.1(10) yes
N104 . C41 C46 . 129.9(9) yes
C42 . C41 C46 . 120.8(5) yes
C41 . C42 C43 . 118.4(5) yes
C41 . C42 C50 . 131.7(8) yes
C43 . C42 C50 . 109.7(8) yes
C42 . C43 C44 . 120.7(6) yes
C42 . C43 H431 . 121.0 no
C44 . C43 H431 . 118.3 no
C43 . C44 C45 . 120.0(6) yes
C43 . C44 H441 . 121.6 no
C45 . C44 H441 . 118.3 no
C44 . C45 C46 . 121.1(5) yes
C44 . C45 H451 . 121.4 no
C46 . C45 H451 . 117.5 no
C41 . C46 C45 . 119.0(5) yes
C41 . C46 C47 . 114.1(13) yes
C45 . C46 C47 . 126.4(13) yes
C46 . C47 C48 . 112.6(16) yes
C46 . C47 C49 . 107.6(18) yes
C48 . C47 C49 . 113.8(17) yes
C46 . C47 H471 . 111.4 no
C48 . C47 H471 . 105.1 no
C49 . C47 H471 . 106.3 no
C47 . C48 H481 . 113.0 no
C47 . C48 H482 . 105.3 no
H481 . C48 H482 . 109.5 no
C47 . C48 H483 . 110.0 no
H481 . C48 H483 . 109.5 no
H482 . C48 H483 . 109.5 no
C47 . C49 H491 . 112.2 no
C47 . C49 H492 . 104.9 no
H491 . C49 H492 . 109.5 no
C47 . C49 H493 . 111.2 no
H491 . C49 H493 . 109.5 no
H492 . C49 H493 . 109.5 no
C42 . C50 C51 . 121.0(7) yes
C42 . C50 C52 . 110.7(5) yes
C51 . C50 C52 . 107.3(5) yes
C42 . C50 H501 . 106.7 no
C51 . C50 H501 . 104.1 no
C52 . C50 H501 . 105.9 no
C50 . C51 H511 . 110.5 no
C50 . C51 H512 . 110.6 no
H511 . C51 H512 . 109.5 no
C50 . C51 H513 . 107.2 no
H511 . C51 H513 . 109.5 no
H512 . C51 H513 . 109.5 no
C50 . C52 H521 . 110.3 no
C50 . C52 H522 . 109.1 no
H521 . C52 H522 . 109.5 no
C50 . C52 H523 . 109.0 no
H521 . C52 H523 . 109.5 no
H522 . C52 H523 . 109.5 no
C150 . C52 H521 . 109.8 no
C150 . C52 H522 . 117.4 no
H521 . C52 H522 . 109.5 no
C150 . C52 H523 . 100.8 no
H521 . C52 H523 . 109.5 no
H522 . C52 H523 . 109.5 no
N101 . C103 C104 . 118.4(6) yes
N101 . C103 C108 . 120.9(6) yes
C104 . C103 C108 . 120.6(5) yes
C103 . C104 C105 . 120.0(5) yes
C103 . C104 C109 . 122.4(6) yes
C105 . C104 C109 . 117.7(6) yes
C104 . C105 C106 . 119.2(5) yes
C104 . C105 H1051 . 120.6 no
C106 . C105 H1051 . 120.3 no
C105 . C106 C107 . 121.1(5) yes
C105 . C106 H1061 . 119.6 no
C107 . C106 H1061 . 119.3 no
C106 . C107 C108 . 119.4(5) yes
C106 . C107 H1071 . 120.5 no
C108 . C107 H1071 . 120.1 no
C103 . C108 C107 . 119.7(5) yes
C103 . C108 C112 . 122.4(6) yes
C107 . C108 C112 . 117.7(7) yes
C104 . C109 C110 . 113.0(6) yes
C104 . C109 C111 . 111.5(6) yes
C110 . C109 C111 . 110.9(6) yes
C104 . C109 H1091 . 107.3 no
C110 . C109 H1091 . 106.9 no
C111 . C109 H1091 . 106.9 no
C109 . C110 H1101 . 109.9 no
C109 . C110 H1102 . 108.5 no
H1101 . C110 H1102 . 109.5 no
C109 . C110 H1103 . 110.0 no
H1101 . C110 H1103 . 109.5 no
H1102 . C110 H1103 . 109.5 no
C109 . C111 H1111 . 110.4 no
C109 . C111 H1112 . 108.5 no
H1111 . C111 H1112 . 109.5 no
C109 . C111 H1113 . 109.5 no
H1111 . C111 H1113 . 109.5 no
H1112 . C111 H1113 . 109.5 no
C108 . C112 C113 . 103.3(11) yes
C108 . C112 C114 . 112.7(7) yes
C113 . C112 C114 . 118.0(9) yes
C108 . C112 H1121 . 107.6 no
C113 . C112 H1121 . 108.1 no
C114 . C112 H1121 . 106.7 no
C112 . C113 H1131 . 105.0 no
C112 . C113 H1132 . 110.1 no
H1131 . C113 H1132 . 109.5 no
C112 . C113 H1133 . 113.2 no
H1131 . C113 H1133 . 109.5 no
H1132 . C113 H1133 . 109.5 no
C112 . C114 H1141 . 109.5 no
C112 . C114 H1142 . 110.4 no
H1141 . C114 H1142 . 109.5 no
C112 . C114 H1143 . 108.5 no
H1141 . C114 H1143 . 109.5 no
H1142 . C114 H1143 . 109.5 no
N102 . C115 C116 . 118.9(6) yes
N102 . C115 C120 . 120.2(6) yes
C116 . C115 C120 . 120.5(5) yes
C115 . C116 C117 . 119.9(5) yes
C115 . C116 C121 . 123.2(6) yes
C117 . C116 C121 . 116.8(7) yes
C116 . C117 C118 . 120.2(5) yes
C116 . C117 H1171 . 119.9 no
C118 . C117 H1171 . 120.0 no
C117 . C118 C119 . 120.2(5) yes
C117 . C118 H1181 . 119.9 no
C119 . C118 H1181 . 119.9 no
C118 . C119 C120 . 120.2(5) yes
C118 . C119 H1191 . 120.0 no
C120 . C119 H1191 . 119.8 no
C119 . C120 C115 . 119.1(5) yes
C119 . C120 C124 . 118.3(6) yes
C115 . C120 C124 . 122.4(6) yes
C116 . C121 C122 . 110.0(7) yes
C116 . C121 C123 . 113.5(8) yes
C122 . C121 C123 . 109.3(8) yes
C116 . C121 H1211 . 107.7 no
C122 . C121 H1211 . 107.5 no
C123 . C121 H1211 . 108.6 no
C121 . C122 H1221 . 109.1 no
C121 . C122 H1222 . 109.0 no
H1221 . C122 H1222 . 109.5 no
C121 . C122 H1223 . 110.3 no
H1221 . C122 H1223 . 109.5 no
H1222 . C122 H1223 . 109.5 no
C121 . C123 H1231 . 110.1 no
C121 . C123 H1232 . 108.2 no
H1231 . C123 H1232 . 109.5 no
C121 . C123 H1233 . 110.0 no
H1231 . C123 H1233 . 109.5 no
H1232 . C123 H1233 . 109.5 no
C120 . C124 C125 . 110.2(5) yes
C120 . C124 C126 . 112.3(7) yes
C125 . C124 C126 . 110.4(7) yes
C120 . C124 H1241 . 107.7 no
C125 . C124 H1241 . 106.7 no
C126 . C124 H1241 . 109.4 no
C124 . C125 H1251 . 109.2 no
C124 . C125 H1252 . 112.0 no
H1251 . C125 H1252 . 109.5 no
C124 . C125 H1253 . 107.1 no
H1251 . C125 H1253 . 109.5 no
H1252 . C125 H1253 . 109.5 no
C124 . C126 H1261 . 110.9 no
C124 . C126 H1262 . 109.8 no
H1261 . C126 H1262 . 109.5 no
C124 . C126 H1263 . 107.6 no
H1261 . C126 H1263 . 109.5 no
H1262 . C126 H1263 . 109.5 no
N103 . C129 C130 . 121.7(9) yes
N103 . C129 C134 . 117.0(9) yes
C130 . C129 C134 . 121.3(6) yes
C129 . C130 C131 . 118.6(5) yes
C129 . C130 C138 . 122.3(9) yes
C131 . C130 C138 . 118.8(9) yes
C130 . C131 C132 . 120.3(6) yes
C130 . C131 H1311 . 119.7 no
C132 . C131 H1311 . 120.0 no
C131 . C132 C133 . 120.8(5) yes
C131 . C132 H1321 . 120.0 no
C133 . C132 H1321 . 119.3 no
C132 . C133 C134 . 119.6(5) yes
C132 . C133 H1331 . 120.5 no
C134 . C133 H1331 . 120.0 no
C133 . C134 C129 . 119.4(5) yes
C133 . C134 C135 . 117.7(8) yes
C129 . C134 C135 . 122.8(8) yes
C134 . C135 C136 . 111.7(7) yes
C134 . C135 C137 . 110.5(7) yes
C136 . C135 C137 . 112.7(8) yes
C134 . C135 H1351 . 104.4 no
C136 . C135 H1351 . 108.8 no
C137 . C135 H1351 . 108.3 no
C135 . C136 H1361 . 108.9 no
C135 . C136 H1362 . 112.0 no
H1361 . C136 H1362 . 109.5 no
C135 . C136 H1363 . 107.4 no
H1361 . C136 H1363 . 109.5 no
H1362 . C136 H1363 . 109.5 no
C135 . C137 H1371 . 110.0 no
C135 . C137 H1372 . 111.4 no
H1371 . C137 H1372 . 109.5 no
C135 . C137 H1373 . 106.9 no
H1371 . C137 H1373 . 109.5 no
H1372 . C137 H1373 . 109.5 no
C130 . C138 C139 . 102.5(12) yes
C130 . C138 C140 . 100.1(10) yes
C139 . C138 C140 . 125.2(14) yes
C130 . C138 H1381 . 106.0 no
C139 . C138 H1381 . 109.9 no
C140 . C138 H1381 . 110.6 no
C138 . C139 H1391 . 102.2 no
C138 . C139 H1392 . 109.0 no
H1391 . C139 H1392 . 109.5 no
C138 . C139 H1393 . 116.8 no
H1391 . C139 H1393 . 109.5 no
H1392 . C139 H1393 . 109.5 no
C138 . C140 H1401 . 105.7 no
C138 . C140 H1402 . 109.8 no
H1401 . C140 H1402 . 109.5 no
C138 . C140 H1403 . 112.8 no
H1401 . C140 H1403 . 109.5 no
H1402 . C140 H1403 . 109.5 no
N4 . C141 C142 . 128.7(10) yes
N4 . C141 C146 . 109.9(10) yes
C142 . C141 C146 . 120.6(6) yes
C141 . C142 C143 . 118.7(5) yes
C141 . C142 C150 . 115.5(9) yes
C143 . C142 C150 . 125.5(9) yes
C142 . C143 C144 . 120.5(5) yes
C142 . C143 H1431 . 117.6 no
C144 . C143 H1431 . 121.9 no
C143 . C144 C145 . 120.2(6) yes
C143 . C144 H1441 . 117.9 no
C145 . C144 H1441 . 121.9 no
C144 . C145 C146 . 120.9(6) yes
C144 . C145 H1451 . 118.0 no
C146 . C145 H1451 . 121.1 no
C141 . C146 C145 . 119.0(6) yes
C141 . C146 C147 . 129.8(13) yes
C145 . C146 C147 . 111.1(13) yes
C146 . C147 C148 . 110.4(13) yes
C146 . C147 C149 . 113.9(16) yes
C148 . C147 C149 . 109.0(15) yes
C146 . C147 H1471 . 104.9 no
C148 . C147 H1471 . 110.6 no
C149 . C147 H1471 . 108.0 no
C147 . C148 H1481 . 108.8 no
C147 . C148 H1482 . 112.8 no
H1481 . C148 H1482 . 109.5 no
C147 . C148 H1483 . 106.8 no
H1481 . C148 H1483 . 109.5 no
H1482 . C148 H1483 . 109.5 no
C147 . C149 H1491 . 107.6 no
C147 . C149 H1492 . 117.0 no
H1491 . C149 H1492 . 109.5 no
C147 . C149 H1493 . 103.4 no
H1491 . C149 H1493 . 109.5 no
H1492 . C149 H1493 . 109.5 no
C142 . C150 C52 . 103.9(6) yes
C142 . C150 C151 . 104.0(7) yes
C52 . C150 C151 . 130.7(9) yes
C142 . C150 H1502 . 108.0 no
C52 . C150 H1502 . 106.4 no
C151 . C150 H1502 . 102.4 no
C150 . C151 H1511 . 109.0 no
C150 . C151 H1512 . 101.9 no
H1511 . C151 H1512 . 109.5 no
C150 . C151 H1513 . 117.2 no
H1511 . C151 H1513 . 109.5 no
H1512 . C151 H1513 . 109.5 no

loop_
_geom_bond_atom_site_label_1
_geom_bond_atom_site_label_2
_geom_bond_site_symmetry_2
_geom_bond_distance
_geom_bond_publ_flag
Sn1 Sn5 6_656 3.0103(5) yes
Sn1 Sn4 6_656 2.8833(4) yes
Sn1 Sn1 6_656 3.3252(8) yes
Sn1 Sn2 6_656 2.3710(5) yes
Sn1 Sn2 . 2.7956(5) yes
Sn1 Sn4 . 2.9962(4) yes
Sn1 Sn5 . 2.8652(5) yes
Sn2 Sn3 6_656 2.8518(5) yes
Sn2 Sn2 6_656 2.7267(5) yes
Sn2 Sn3 . 3.0800(5) yes
Sn2 Sn4 . 2.0589(4) yes
Sn2 B1 . 2.290(5) yes
Sn3 Sn4 6_656 3.0495(4) yes
Sn3 Sn5 6_656 2.7992(5) yes
Sn3 Sn4 . 2.8881(4) yes
Sn3 Sn5 . 2.4542(5) yes
Sn4 Sn5 . 2.0069(3) yes
Sn4 B101 . 2.298(5) yes
Sn4 B102 . 2.303(7) yes
Sn5 Sn5 6_656 2.7556(5) yes
Sn5 B2 . 2.277(7) yes
B1 N1 . 1.418(13) yes
B1 N2 . 1.456(8) yes
B2 N3 . 1.500(18) yes
B2 N104 . 1.483(17) yes
B101 N101 . 1.460(12) yes
B101 N102 . 1.460(8) yes
B102 N4 . 1.443(18) yes
B102 N103 . 1.41(2) yes
N1 C2 . 1.395(12) yes
N1 C3 . 1.451(15) yes
N2 C1 . 1.442(7) yes
N2 C15 . 1.454(10) yes
N3 C27 . 1.413(17) yes
N3 C29 . 1.40(2) yes
N4 C28 . 1.376(18) yes
N4 C141 . 1.49(2) yes
N101 C2 . 1.413(12) yes
N101 C103 . 1.437(15) yes
N102 C1 . 1.393(7) yes
N102 C115 . 1.451(11) yes
N103 C27 . 1.38(2) yes
N103 C129 . 1.51(2) yes
N104 C28 . 1.442(16) yes
N104 C41 . 1.42(2) yes
C1 C2 . 1.342(3) yes
C1 H11 . 0.950 no
C1 H12 . 0.950 no
C1 C2 . 1.342(3) yes
C1 H11 . 0.950 no
C1 H12 . 0.950 no
C2 H21 . 0.950 no
C2 H22 . 0.950 no
C2 H21 . 0.950 no
C2 H22 . 0.950 no
C3 C4 . 1.394(7) yes
C3 C8 . 1.410(7) yes
C4 C5 . 1.392(7) yes
C4 C9 . 1.517(6) yes
C5 C6 . 1.379(7) yes
C5 H51 . 0.950 no
C6 C7 . 1.392(7) yes
C6 H61 . 0.950 no
C7 C8 . 1.400(8) yes
C7 H71 . 0.950 no
C8 C12 . 1.530(7) yes
C9 C10 . 1.531(6) yes
C9 C11 . 1.525(6) yes
C9 H91 . 0.950 no
C10 H101 . 0.950 no
C10 H102 . 0.950 no
C10 H103 . 0.950 no
C11 H111 . 0.950 no
C11 H112 . 0.950 no
C11 H113 . 0.950 no
C12 C13 . 1.555(8) yes
C12 C14 . 1.528(7) yes
C12 H121 . 0.950 no
C13 H131 . 0.950 no
C13 H132 . 0.950 no
C13 H133 . 0.950 no
C14 H141 . 0.950 no
C14 H142 . 0.950 no
C14 H143 . 0.950 no
C15 C16 . 1.398(7) yes
C15 C20 . 1.392(7) yes
C16 C17 . 1.399(7) yes
C16 C21 . 1.529(7) yes
C17 C18 . 1.382(7) yes
C17 H171 . 0.950 no
C18 C19 . 1.387(8) yes
C18 H181 . 0.950 no
C19 C20 . 1.397(7) yes
C19 H191 . 0.950 no
C20 C24 . 1.524(7) yes
C21 C22 . 1.539(8) yes
C21 C23 . 1.541(7) yes
C21 H211 . 0.950 no
C22 H221 . 0.950 no
C22 H222 . 0.950 no
C22 H223 . 0.950 no
C23 H231 . 0.950 no
C23 H232 . 0.950 no
C23 H233 . 0.950 no
C24 C25 . 1.526(6) yes
C24 C26 . 1.540(7) yes
C24 H241 . 0.950 no
C25 H251 . 0.950 no
C25 H252 . 0.950 no
C25 H253 . 0.950 no
C26 H261 . 0.950 no
C26 H262 . 0.950 no
C26 H263 . 0.950 no
C27 C28 . 1.341(3) yes
C27 H271 . 0.950 no
C27 H272 . 0.950 no
C27 C28 . 1.341(3) yes
C27 H271 . 0.950 no
C27 H272 . 0.950 no
C28 H281 . 0.950 no
C28 H282 . 0.950 no
C28 H281 . 0.950 no
C28 H282 . 0.950 no
C29 C30 . 1.408(8) yes
C29 C34 . 1.385(8) yes
C30 C31 . 1.394(8) yes
C30 C38 . 1.538(8) yes
C31 C32 . 1.391(7) yes
C31 H311 . 0.950 no
C32 C33 . 1.384(7) yes
C32 H321 . 0.950 no
C33 C34 . 1.402(7) yes
C33 H331 . 0.950 no
C34 C35 . 1.530(7) yes
C35 C36 . 1.529(7) yes
C35 C37 . 1.524(7) yes
C35 H351 . 0.950 no
C36 H361 . 0.950 no
C36 H362 . 0.950 no
C36 H363 . 0.950 no
C37 H371 . 0.950 no
C37 H372 . 0.950 no
C37 H373 . 0.950 no
C38 C39 . 1.533(8) yes
C38 C40 . 1.557(8) yes
C38 H381 . 0.950 no
C39 H391 . 0.950 no
C39 H392 . 0.950 no
C39 H393 . 0.950 no
C40 H401 . 0.950 no
C40 H402 . 0.950 no
C40 H403 . 0.950 no
C41 C42 . 1.408(7) yes
C41 C46 . 1.402(8) yes
C42 C43 . 1.403(8) yes
C42 C50 . 1.536(7) yes
C43 C44 . 1.387(8) yes
C43 H431 . 0.950 no
C44 C45 . 1.383(7) yes
C44 H441 . 0.950 no
C45 C46 . 1.387(8) yes
C45 H451 . 0.950 no
C46 C47 . 1.524(9) yes
C47 C48 . 1.535(8) yes
C47 C49 . 1.540(8) yes
C47 H471 . 0.950 no
C48 H481 . 0.950 no
C48 H482 . 0.950 no
C48 H483 . 0.950 no
C49 H491 . 0.950 no
C49 H492 . 0.950 no
C49 H493 . 0.950 no
C50 C51 . 1.531(7) yes
C50 C52 . 1.497(7) yes
C50 H501 . 0.950 no
C51 H511 . 0.950 no
C51 H512 . 0.950 no
C51 H513 . 0.950 no
C52 H521 . 0.950 no
C52 H522 . 0.950 no
C52 H523 . 0.950 no
C52 C150 . 1.751(13) yes
C52 H521 . 0.950 no
C52 H522 . 0.950 no
C52 H523 . 0.950 no
C103 C104 . 1.382(7) yes
C103 C108 . 1.393(7) yes
C104 C105 . 1.399(7) yes
C104 C109 . 1.519(7) yes
C105 C106 . 1.385(7) yes
C105 H1051 . 0.950 no
C106 C107 . 1.392(7) yes
C106 H1061 . 0.950 no
C107 C108 . 1.392(7) yes
C107 H1071 . 0.950 no
C108 C112 . 1.522(7) yes
C109 C110 . 1.531(7) yes
C109 C111 . 1.539(7) yes
C109 H1091 . 0.950 no
C110 H1101 . 0.950 no
C110 H1102 . 0.950 no
C110 H1103 . 0.950 no
C111 H1111 . 0.950 no
C111 H1112 . 0.950 no
C111 H1113 . 0.950 no
C112 C113 . 1.545(8) yes
C112 C114 . 1.528(8) yes
C112 H1121 . 0.950 no
C113 H1131 . 0.950 no
C113 H1132 . 0.950 no
C113 H1133 . 0.950 no
C114 H1141 . 0.950 no
C114 H1142 . 0.950 no
C114 H1143 . 0.950 no
C115 C116 . 1.395(7) yes
C115 C120 . 1.396(7) yes
C116 C117 . 1.392(7) yes
C116 C121 . 1.528(7) yes
C117 C118 . 1.385(7) yes
C117 H1171 . 0.950 no
C118 C119 . 1.396(7) yes
C118 H1181 . 0.950 no
C119 C120 . 1.401(8) yes
C119 H1191 . 0.950 no
C120 C124 . 1.524(7) yes
C121 C122 . 1.532(8) yes
C121 C123 . 1.536(8) yes
C121 H1211 . 0.950 no
C122 H1221 . 0.950 no
C122 H1222 . 0.950 no
C122 H1223 . 0.950 no
C123 H1231 . 0.950 no
C123 H1232 . 0.950 no
C123 H1233 . 0.950 no
C124 C125 . 1.528(7) yes
C124 C126 . 1.540(8) yes
C124 H1241 . 0.950 no
C125 H1251 . 0.950 no
C125 H1252 . 0.950 no
C125 H1253 . 0.950 no
C126 H1261 . 0.950 no
C126 H1262 . 0.950 no
C126 H1263 . 0.950 no
C129 C130 . 1.400(7) yes
C129 C134 . 1.380(8) yes
C130 C131 . 1.387(8) yes
C130 C138 . 1.525(8) yes
C131 C132 . 1.391(7) yes
C131 H1311 . 0.950 no
C132 C133 . 1.380(7) yes
C132 H1321 . 0.950 no
C133 C134 . 1.400(7) yes
C133 H1331 . 0.950 no
C134 C135 . 1.538(8) yes
C135 C136 . 1.529(8) yes
C135 C137 . 1.538(8) yes
C135 H1351 . 0.950 no
C136 H1361 . 0.950 no
C136 H1362 . 0.950 no
C136 H1363 . 0.950 no
C137 H1371 . 0.950 no
C137 H1372 . 0.950 no
C137 H1373 . 0.950 no
C138 C139 . 1.534(8) yes
C138 C140 . 1.547(8) yes
C138 H1381 . 0.950 no
C139 H1391 . 0.950 no
C139 H1392 . 0.950 no
C139 H1393 . 0.950 no
C140 H1401 . 0.950 no
C140 H1402 . 0.950 no
C140 H1403 . 0.950 no
C141 C142 . 1.400(8) yes
C141 C146 . 1.404(8) yes
C142 C143 . 1.405(7) yes
C142 C150 . 1.528(7) yes
C143 C144 . 1.385(8) yes
C143 H1431 . 0.950 no
C144 C145 . 1.379(8) yes
C144 H1441 . 0.950 no
C145 C146 . 1.390(8) yes
C145 H1451 . 0.950 no
C146 C147 . 1.522(8) yes
C147 C148 . 1.531(8) yes
C147 C149 . 1.535(8) yes
C147 H1471 . 0.950 no
C148 H1481 . 0.950 no
C148 H1482 . 0.950 no
C148 H1483 . 0.950 no
C149 H1491 . 0.950 no
C149 H1492 . 0.950 no
C149 H1493 . 0.950 no
C150 C151 . 1.522(8) yes
C150 H1502 . 0.950 no
C151 H1511 . 0.950 no
C151 H1512 . 0.950 no
C151 H1513 . 0.950 no

loop_
_platon_squeeze_void_nr
_platon_squeeze_void_average_x
_platon_squeeze_void_average_y
_platon_squeeze_void_average_z
_platon_squeeze_void_volume
_platon_squeeze_void_count_electrons
_platon_squeeze_void_content
1 0.750 0.250 0.000 204 47 ' '
2 0.250 0.250 0.500 204 47 ' '
3 0.250 0.750 0.000 204 47 ' '
4 0.750 0.750 0.500 204 47 ' '
